data_9015856
loop_
_publ_author_name
'Averbuch-Pouchot M'
'Durif, A.'

_publ_section_title
;
 Synthese et structure cristalline du dihydrogenodiphosphate de rubidium
 hemihydrate: Rb2H2P2O7 . 1/2H2O
 _cod_database_code 1007212
;
_journal_name_full 'Comptes Rendus Hebdomadaires des Seances de l'Academie des Sciences'
_journal_page_first 469
_journal_page_last 476
_journal_volume 316
_journal_year 1993
_chemical_formula_sum 'H O3.75 P Rb'
_space_group_IT_number 62
_symmetry_space_group_name_Hall '-P 2c 2n'
_symmetry_space_group_name_H-M 'P n a m'
_cell_angle_alpha 90
_cell_angle_beta 90
_cell_angle_gamma 90
_cell_length_a 19.568
_cell_length_b 10.545
_cell_length_c 7.773
_cell_formula_units_Z 16
_cell_volume 1603.916
_database_code_amcsd 0012310
_exptl_crystal_density_diffrn 2.939
_cod_duplicate_entry 1007212
_cod_original_formula_sum 'Rb P O3.75 H'
_cod_database_code 9015856
_amcsd_formula_title 'H3 O7.5 P2 Rb2'

loop_
_space_group_symop_operation_xyz
x,y,z
x,y,1/2-z
-x,-y,1/2+z
1/2-x,1/2+y,1/2+z
1/2+x,1/2-y,1/2-z
1/2+x,1/2-y,z
1/2-x,1/2+y,-z
-x,-y,-z

loop_
_atom_site_label
_atom_site_fract_x
_atom_site_fract_y
_atom_site_fract_z
_atom_site_occupancy
Rb1 0.01421 0.84262 0.25000 1.00000
Rb2 0.22875 0.64913 0.75000 1.00000
Rb3 0.29738 0.17018 0.75000 1.00000
Rb4 0.03346 0.66682 0.75000 1.00000
P1 0.13860 0.95780 0.94060 1.00000
P2 0.13319 0.36230 0.55640 1.00000
O1 0.41190 0.53790 0.55140 1.00000
O2 0.12640 0.82030 0.97270 1.00000
O3 0.21080 0.00370 0.96040 1.00000
O4 0.61340 0.50410 0.75000 1.00000
O5 0.37860 0.00170 0.03920 1.00000
O6 0.20520 0.32440 0.49320 1.00000
O7 0.08250 0.27440 0.47850 1.00000
O8 0.61830 0.18610 0.75000 0.43000
O9 0.65940 0.16400 0.75000 0.57000
O10 0.54890 0.92280 0.25000 1.00000
H1 0.73800 0.08900 0.01000 1.00000
H2 0.60200 0.37800 0.03000 1.00000

loop_
_cod_related_entry_id
_cod_related_entry_database
_cod_related_entry_code
1 AMCSD 0012310
